data_4080284
loop_
_publ_author_name
'Huang, Wenliang'
'Upton, Brianna M.'
'Khan, Saeed I.'
'Diaconescu, Paula L.'

_publ_section_title
;
 Synthesis and Characterization of Paramagnetic Lanthanide Benzyl
 Complexes
;
_journal_issue 5
_journal_name_full Organometallics
_journal_page_first 1379
_journal_paper_doi 10.1021/om3010433
_journal_volume 32
_journal_year 2013
_chemical_formula_sum 'C33 H53 Fe Gd N2 O Si2'
_chemical_formula_weight 763.05
_chemical_name_systematic
; 
 ? 
;
_space_group_IT_number 29
_symmetry_cell_setting orthorhombic
_symmetry_space_group_name_Hall 'P 2c -2ac'
_symmetry_space_group_name_H-M 'P c a 21'
_atom_sites_solution_hydrogens geom
_atom_sites_solution_primary direct
_atom_sites_solution_secondary difmap
_audit_creation_method SHELXL-97
_cell_angle_alpha 90.00
_cell_angle_beta 90.00
_cell_angle_gamma 90.00
_cell_formula_units_Z 4
_cell_length_a 9.555(3)
_cell_length_b 17.625(6)
_cell_length_c 20.422(6)
_cell_measurement_temperature 100(2)
_cell_volume 3439.2(19)
_computing_structure_refinement 'SHELXL-97 (Sheldrick, 1997)'
_computing_structure_solution 'SHELXS-97 (Sheldrick, 1990)'
_diffrn_ambient_temperature 100(2)
_diffrn_measured_fraction_theta_full 0.996
_diffrn_measured_fraction_theta_max 0.959
_diffrn_radiation_monochromator graphite
_diffrn_radiation_source 'fine-focus sealed tube'
_diffrn_radiation_type MoK\a
_diffrn_radiation_wavelength 0.71073
_diffrn_reflns_av_R_equivalents 0.0690
_diffrn_reflns_av_sigmaI/netI 0.0731
_diffrn_reflns_limit_h_max 13
_diffrn_reflns_limit_h_min -13
_diffrn_reflns_limit_k_max 24
_diffrn_reflns_limit_k_min -24
_diffrn_reflns_limit_l_max 27
_diffrn_reflns_limit_l_min -28
_diffrn_reflns_number 31004
_diffrn_reflns_theta_full 25.00
_diffrn_reflns_theta_max 30.64
_diffrn_reflns_theta_min 3.72
_exptl_absorpt_coefficient_mu 2.430
_exptl_absorpt_correction_T_max 0.7272
_exptl_absorpt_correction_T_min 0.4586
_exptl_absorpt_correction_type multi-scan
_exptl_absorpt_process_details 'Sadabs (Bruker)'
_exptl_crystal_density_diffrn 1.474
_exptl_crystal_density_method 'not measured'
_exptl_crystal_F_000 1564
_exptl_crystal_size_max 0.38
_exptl_crystal_size_mid 0.15
_exptl_crystal_size_min 0.14
_refine_diff_density_max 2.199
_refine_diff_density_min -1.695
_refine_diff_density_rms 0.191
_refine_ls_abs_structure_details 'Flack H D (1983), Acta Cryst. A39, 876-881'
_refine_ls_abs_structure_Flack 0.251(15)
_refine_ls_extinction_method none
_refine_ls_goodness_of_fit_ref 1.096
_refine_ls_hydrogen_treatment constr
_refine_ls_matrix_type full
_refine_ls_number_parameters 362
_refine_ls_number_reflns 9737
_refine_ls_number_restraints 1
_refine_ls_restrained_S_all 1.096
_refine_ls_R_factor_all 0.0539
_refine_ls_R_factor_gt 0.0481
_refine_ls_shift/su_max 0.001
_refine_ls_shift/su_mean 0.000
_refine_ls_structure_factor_coef Fsqd
_refine_ls_weighting_details 'calc w=1/[\s^2^(Fo^2^)+(0.0000P)^2^+19.2498P] where P=(Fo^2^+2Fc^2^)/3'
_refine_ls_weighting_scheme calc
_refine_ls_wR_factor_gt 0.1110
_refine_ls_wR_factor_ref 0.1133
_reflns_number_gt 8599
_reflns_number_total 9737
_reflns_threshold_expression >2sigma(I)
_cod_data_source_file om3010433_si_003.cif
_cod_data_source_block (NNfc)GdBn(THF)
_cod_original_sg_symbol_H-M Pca21
_cod_database_code 4080284

loop_
_symmetry_equiv_pos_as_xyz
'x, y, z'
'-x, -y, z+1/2'
'x+1/2, -y, z'
'-x+1/2, y, z+1/2'

loop_
_atom_site_label
_atom_site_type_symbol
_atom_site_fract_x
_atom_site_fract_y
_atom_site_fract_z
_atom_site_U_iso_or_equiv
_atom_site_adp_type
_atom_site_occupancy
_atom_site_symmetry_multiplicity
_atom_site_calc_flag
_atom_site_refinement_flags
Gd1 Gd 0.43930(3) 0.274872(14) 0.24992(2) 0.01286(6) Uani 1 1 d .
Fe1 Fe 0.51449(9) 0.11749(5) 0.32743(4) 0.01170(16) Uani 1 1 d .
Si1 Si 0.5343(2) 0.37366(10) 0.40319(9) 0.0186(4) Uani 1 1 d .
Si2 Si 0.5698(2) 0.17840(13) 0.10107(10) 0.0209(5) Uani 1 1 d .
N1 N 0.4903(6) 0.2971(3) 0.3556(3) 0.0140(10) Uani 1 1 d .
N2 N 0.5151(6) 0.1838(3) 0.1811(2) 0.0132(10) Uani 1 1 d .
C1 C 0.2586(7) 0.3645(4) 0.2052(3) 0.0209(14) Uani 1 1 d .
H1A H 0.2594 0.4160 0.2247 0.025 Uiso 1 1 calc R
H1B H 0.2515 0.3659 0.1569 0.025 Uiso 1 1 calc R
C2 C 0.1660(6) 0.3099(4) 0.2376(3) 0.0163(14) Uani 1 1 d .
C3 C 0.1365(7) 0.2376(4) 0.2104(4) 0.0216(14) Uani 1 1 d .
H3A H 0.1689 0.2265 0.1675 0.026 Uiso 1 1 calc R
C4 C 0.0625(7) 0.1826(4) 0.2439(6) 0.0246(15) Uani 1 1 d .
H4A H 0.0469 0.1346 0.2240 0.030 Uiso 1 1 calc R
C5 C 0.0104(7) 0.1964(4) 0.3063(4) 0.0232(15) Uani 1 1 d .
H5A H -0.0435 0.1592 0.3286 0.028 Uiso 1 1 calc R
C6 C 0.0393(8) 0.2666(4) 0.3356(4) 0.0264(15) Uani 1 1 d .
H6A H 0.0064 0.2767 0.3786 0.032 Uiso 1 1 calc R
C7 C 0.1157(9) 0.3215(4) 0.3024(4) 0.0282(16) Uani 1 1 d .
H7A H 0.1349 0.3684 0.3237 0.034 Uiso 1 1 calc R
C8 C 0.5018(7) 0.2219(4) 0.3798(3) 0.0146(12) Uani 1 1 d .
C9 C 0.6214(7) 0.1802(4) 0.3963(4) 0.0173(15) Uani 1 1 d .
H9A H 0.7198 0.1987 0.3914 0.021 Uiso 1 1 calc R
C10 C 0.5826(8) 0.1080(4) 0.4211(3) 0.0228(15) Uani 1 1 d .
H10A H 0.6478 0.0684 0.4384 0.027 Uiso 1 1 calc R
C11 C 0.4335(8) 0.1031(4) 0.4189(3) 0.0217(15) Uani 1 1 d .
H11A H 0.3750 0.0595 0.4343 0.026 Uiso 1 1 calc R
C12 C 0.3835(8) 0.1733(4) 0.3919(3) 0.0200(14) Uani 1 1 d .
H12A H 0.2833 0.1865 0.3837 0.024 Uiso 1 1 calc R
C13 C 0.5248(7) 0.1216(3) 0.2237(3) 0.0141(11) Uani 1 1 d .
C14 C 0.6486(6) 0.0902(3) 0.2538(5) 0.0162(11) Uani 1 1 d .
H14A H 0.7462 0.1098 0.2485 0.019 Uiso 1 1 calc R
C15 C 0.6090(7) 0.0244(3) 0.2896(3) 0.0172(13) Uani 1 1 d .
H15A H 0.6738 -0.0105 0.3135 0.021 Uiso 1 1 calc R
C16 C 0.4634(7) 0.0169(3) 0.2852(3) 0.0184(13) Uani 1 1 d .
H16A H 0.4072 -0.0241 0.3066 0.022 Uiso 1 1 calc R
C17 C 0.4065(6) 0.0765(3) 0.2452(4) 0.0144(11) Uani 1 1 d .
H17A H 0.3057 0.0849 0.2342 0.017 Uiso 1 1 calc R
C18 C 0.7243(9) 0.3771(5) 0.4246(4) 0.0336(18) Uani 1 1 d .
H18A H 0.7802 0.3752 0.3844 0.050 Uiso 1 1 calc R
H18B H 0.7479 0.3337 0.4524 0.050 Uiso 1 1 calc R
H18C H 0.7445 0.4243 0.4481 0.050 Uiso 1 1 calc R
C19 C 0.4931(13) 0.4603(4) 0.3533(4) 0.046(3) Uani 1 1 d .
H19A H 0.5454 0.4584 0.3120 0.069 Uiso 1 1 calc R
H19B H 0.5199 0.5058 0.3778 0.069 Uiso 1 1 calc R
H19C H 0.3925 0.4618 0.3439 0.069 Uiso 1 1 calc R
C20 C 0.4310(8) 0.3780(4) 0.4831(3) 0.0230(14) Uani 1 1 d .
C21 C 0.4801(11) 0.3119(5) 0.5281(4) 0.036(2) Uani 1 1 d .
H21A H 0.4280 0.3136 0.5694 0.054 Uiso 1 1 calc R
H21B H 0.5804 0.3172 0.5370 0.054 Uiso 1 1 calc R
H21C H 0.4627 0.2634 0.5062 0.054 Uiso 1 1 calc R
C22 C 0.4643(9) 0.4532(4) 0.5181(4) 0.0279(16) Uani 1 1 d .
H22A H 0.4123 0.4558 0.5593 0.042 Uiso 1 1 calc R
H22B H 0.4370 0.4958 0.4900 0.042 Uiso 1 1 calc R
H22C H 0.5649 0.4560 0.5271 0.042 Uiso 1 1 calc R
C23 C 0.2744(11) 0.3731(7) 0.4690(5) 0.058(3) Uani 1 1 d .
H23A H 0.2223 0.3752 0.5103 0.087 Uiso 1 1 calc R
H23B H 0.2538 0.3253 0.4465 0.087 Uiso 1 1 calc R
H23C H 0.2465 0.4158 0.4411 0.087 Uiso 1 1 calc R
C24 C 0.5378(14) 0.2721(5) 0.0639(4) 0.057(3) Uani 1 1 d .
H24A H 0.5890 0.3110 0.0884 0.085 Uiso 1 1 calc R
H24B H 0.4374 0.2833 0.0651 0.085 Uiso 1 1 calc R
H24C H 0.5700 0.2717 0.0183 0.085 Uiso 1 1 calc R
C25 C 0.7600(10) 0.1574(8) 0.0949(5) 0.060(3) Uani 1 1 d .
H25A H 0.8129 0.1953 0.1196 0.091 Uiso 1 1 calc R
H25B H 0.7886 0.1588 0.0488 0.091 Uiso 1 1 calc R
H25C H 0.7786 0.1068 0.1129 0.091 Uiso 1 1 calc R
C26 C 0.4697(8) 0.1042(4) 0.0527(3) 0.0200(14) Uani 1 1 d .
C27 C 0.3118(9) 0.1174(7) 0.0610(5) 0.053(3) Uani 1 1 d .
H27A H 0.2601 0.0790 0.0361 0.080 Uiso 1 1 calc R
H27B H 0.2875 0.1680 0.0448 0.080 Uiso 1 1 calc R
H27C H 0.2871 0.1135 0.1075 0.080 Uiso 1 1 calc R
C28 C 0.5036(11) 0.1095(5) -0.0210(4) 0.036(2) Uani 1 1 d .
H28A H 0.4507 0.0707 -0.0448 0.054 Uiso 1 1 calc R
H28B H 0.6040 0.1015 -0.0277 0.054 Uiso 1 1 calc R
H28C H 0.4775 0.1599 -0.0373 0.054 Uiso 1 1 calc R
C29 C 0.5023(15) 0.0249(5) 0.0765(4) 0.055(3) Uani 1 1 d .
H29A H 0.4492 -0.0120 0.0506 0.082 Uiso 1 1 calc R
H29B H 0.4762 0.0203 0.1227 0.082 Uiso 1 1 calc R
H29C H 0.6027 0.0150 0.0716 0.082 Uiso 1 1 calc R
C30 C 0.7598(8) 0.3382(4) 0.2246(4) 0.0282(16) Uani 1 1 d .
H30A H 0.7821 0.2909 0.2006 0.034 Uiso 1 1 calc R
H30B H 0.7776 0.3298 0.2718 0.034 Uiso 1 1 calc R
C31 C 0.8477(8) 0.4031(4) 0.1994(4) 0.0277(16) Uani 1 1 d .
H31A H 0.9379 0.3847 0.1815 0.033 Uiso 1 1 calc R
H31B H 0.8664 0.4407 0.2344 0.033 Uiso 1 1 calc R
C32 C 0.7564(8) 0.4365(4) 0.1460(3) 0.0236(14) Uani 1 1 d .
H32A H 0.7802 0.4904 0.1377 0.028 Uiso 1 1 calc R
H32B H 0.7652 0.4076 0.1047 0.028 Uiso 1 1 calc R
C33 C 0.6122(7) 0.4288(3) 0.1747(3) 0.0171(12) Uani 1 1 d .
H33A H 0.5895 0.4732 0.2024 0.021 Uiso 1 1 calc R
H33B H 0.5412 0.4248 0.1396 0.021 Uiso 1 1 calc R
O1 O 0.6150(5) 0.3597(2) 0.2139(2) 0.0172(9) Uani 1 1 d .

loop_
_atom_site_aniso_label
_atom_site_aniso_U_11
_atom_site_aniso_U_22
_atom_site_aniso_U_33
_atom_site_aniso_U_23
_atom_site_aniso_U_13
_atom_site_aniso_U_12
Gd1 0.01611(12) 0.01110(10) 0.01137(10) 0.00074(15) -0.00090(16) 0.00099(10)
Fe1 0.0126(4) 0.0104(4) 0.0121(4) 0.0013(3) 0.0004(3) 0.0006(3)
Si1 0.0283(10) 0.0132(8) 0.0142(8) -0.0025(6) -0.0039(8) 0.0024(7)
Si2 0.0283(12) 0.0227(10) 0.0116(9) -0.0026(7) 0.0034(8) -0.0083(8)
N1 0.020(3) 0.010(2) 0.012(2) 0.0008(18) -0.001(2) -0.0024(19)
N2 0.019(3) 0.011(2) 0.010(2) 0.0020(18) 0.000(2) 0.0017(19)
C1 0.018(3) 0.020(3) 0.025(3) 0.003(3) 0.000(3) 0.009(3)
C2 0.012(3) 0.022(3) 0.015(4) 0.001(2) -0.004(2) 0.000(2)
C3 0.017(3) 0.023(4) 0.025(3) -0.004(3) 0.002(3) -0.001(3)
C4 0.024(3) 0.017(3) 0.033(4) 0.003(4) 0.001(4) -0.002(2)
C5 0.014(3) 0.025(3) 0.031(4) 0.005(3) 0.004(3) -0.002(3)
C6 0.025(4) 0.031(4) 0.023(3) -0.005(3) 0.000(3) 0.000(3)
C7 0.039(5) 0.024(4) 0.022(4) -0.003(3) -0.010(3) 0.003(3)
C8 0.022(3) 0.015(3) 0.007(2) 0.000(2) 0.000(2) 0.001(2)
C9 0.017(4) 0.014(3) 0.021(3) 0.003(2) -0.011(3) -0.001(2)
C10 0.035(4) 0.015(3) 0.018(3) 0.002(2) -0.004(3) 0.003(3)
C11 0.029(4) 0.025(3) 0.011(3) 0.005(3) 0.007(3) -0.004(3)
C12 0.029(4) 0.019(3) 0.013(3) -0.003(2) 0.010(3) -0.003(3)
C13 0.021(3) 0.010(3) 0.012(2) -0.002(2) -0.001(2) -0.001(2)
C14 0.013(2) 0.016(2) 0.020(3) -0.001(3) -0.002(3) 0.0103(19)
C15 0.012(3) 0.012(3) 0.028(3) -0.002(2) -0.004(3) 0.005(2)
C16 0.024(3) 0.011(3) 0.021(3) 0.002(2) -0.001(3) -0.005(2)
C17 0.014(2) 0.015(2) 0.014(3) -0.001(3) -0.008(3) 0.0005(18)
C18 0.029(4) 0.035(4) 0.037(4) -0.013(4) -0.011(3) 0.000(3)
C19 0.092(8) 0.016(4) 0.029(4) 0.000(3) -0.009(5) 0.011(4)
C20 0.022(4) 0.027(4) 0.020(3) -0.006(3) 0.005(3) 0.003(3)
C21 0.059(6) 0.030(4) 0.019(4) -0.002(3) 0.006(4) -0.011(4)
C22 0.032(4) 0.024(4) 0.027(4) -0.010(3) -0.003(3) 0.006(3)
C23 0.032(5) 0.098(9) 0.045(6) -0.041(6) 0.008(4) -0.003(6)
C24 0.130(11) 0.023(4) 0.017(4) 0.004(3) 0.008(5) -0.023(5)
C25 0.025(5) 0.121(10) 0.036(5) -0.034(6) 0.014(4) -0.007(6)
C26 0.021(3) 0.026(4) 0.013(3) -0.004(3) -0.002(3) -0.002(3)
C27 0.021(4) 0.108(9) 0.032(5) -0.019(5) -0.005(4) -0.009(5)
C28 0.058(6) 0.037(4) 0.013(3) -0.007(3) 0.002(4) -0.015(4)
C29 0.115(10) 0.021(4) 0.027(4) -0.008(3) -0.007(5) -0.002(5)
C30 0.031(4) 0.026(4) 0.028(3) 0.000(3) -0.005(3) 0.001(3)
C31 0.021(4) 0.026(4) 0.036(4) 0.009(3) -0.001(3) 0.002(3)
C32 0.030(4) 0.018(3) 0.023(3) 0.000(3) 0.004(3) 0.001(3)
C33 0.016(3) 0.015(3) 0.020(3) 0.006(2) 0.007(3) 0.001(2)
O1 0.013(2) 0.014(2) 0.025(2) 0.0057(17) -0.0073(19) -0.0027(17)

loop_
_atom_type_symbol
_atom_type_description
_atom_type_scat_dispersion_real
_atom_type_scat_dispersion_imag
_atom_type_scat_source
C C 0.0033 0.0016 'International Tables Vol C Tables 4.2.6.8 and 6.1.1.4'
H H 0.0000 0.0000 'International Tables Vol C Tables 4.2.6.8 and 6.1.1.4'
N N 0.0061 0.0033 'International Tables Vol C Tables 4.2.6.8 and 6.1.1.4'
O O 0.0106 0.0060 'International Tables Vol C Tables 4.2.6.8 and 6.1.1.4'
Si Si 0.0817 0.0704 'International Tables Vol C Tables 4.2.6.8 and 6.1.1.4'
Fe Fe 0.3463 0.8444 'International Tables Vol C Tables 4.2.6.8 and 6.1.1.4'
Gd Gd -0.1653 3.9035 'International Tables Vol C Tables 4.2.6.8 and 6.1.1.4'

loop_
_geom_angle_atom_site_label_1
_geom_angle_atom_site_label_2
_geom_angle_atom_site_label_3
_geom_angle
N1 Gd1 N2 130.83(19)
N1 Gd1 O1 92.01(18)
N2 Gd1 O1 91.59(18)
N1 Gd1 C1 112.8(2)
N2 Gd1 C1 116.3(2)
O1 Gd1 C1 88.7(2)
N1 Gd1 C2 105.04(19)
N2 Gd1 C2 114.63(19)
O1 Gd1 C2 120.91(17)
C1 Gd1 C2 32.4(2)
N1 Gd1 C13 106.38(18)
N2 Gd1 C13 28.61(17)
O1 Gd1 C13 109.52(18)
C1 Gd1 C13 136.0(2)
C2 Gd1 C13 118.28(19)
N1 Gd1 C8 29.02(17)
N2 Gd1 C8 106.08(18)
O1 Gd1 C8 110.19(17)
C1 Gd1 C8 133.0(2)
C2 Gd1 C8 111.22(18)
C13 Gd1 C8 78.90(18)
N1 Gd1 Fe1 68.65(13)
N2 Gd1 Fe1 68.11(13)
O1 Gd1 Fe1 122.02(11)
C1 Gd1 Fe1 149.27(17)
C2 Gd1 Fe1 116.88(13)
C13 Gd1 Fe1 39.74(13)
C8 Gd1 Fe1 39.90(12)
C15 Fe1 C10 98.6(3)
C15 Fe1 C16 40.4(3)
C10 Fe1 C16 113.9(3)
C15 Fe1 C14 41.0(2)
C10 Fe1 C14 118.4(3)
C16 Fe1 C14 68.3(3)
C15 Fe1 C11 114.7(3)
C10 Fe1 C11 41.1(3)
C16 Fe1 C11 100.9(3)
C14 Fe1 C11 152.6(3)
C15 Fe1 C9 118.3(3)
C10 Fe1 C9 40.6(3)
C16 Fe1 C9 151.4(3)
C14 Fe1 C9 108.6(3)
C11 Fe1 C9 68.3(3)
C15 Fe1 C12 154.0(3)
C10 Fe1 C12 68.4(3)
C16 Fe1 C12 122.7(3)
C14 Fe1 C12 165.0(3)
C11 Fe1 C12 41.0(3)
C9 Fe1 C12 67.0(3)
C15 Fe1 C17 68.6(2)
C10 Fe1 C17 152.1(3)
C16 Fe1 C17 40.7(2)
C14 Fe1 C17 68.7(3)
C11 Fe1 C17 120.3(3)
C9 Fe1 C17 167.1(3)
C12 Fe1 C17 112.1(3)
C15 Fe1 C13 68.0(3)
C10 Fe1 C13 158.4(3)
C16 Fe1 C13 67.5(2)
C14 Fe1 C13 40.6(3)
C11 Fe1 C13 159.6(3)
C9 Fe1 C13 129.8(3)
C12 Fe1 C13 130.4(3)
C17 Fe1 C13 40.2(3)
C15 Fe1 C8 156.3(3)
C10 Fe1 C8 67.4(3)
C16 Fe1 C8 162.3(3)
C14 Fe1 C8 127.7(2)
C11 Fe1 C8 68.0(3)
C9 Fe1 C8 39.0(3)
C12 Fe1 C8 40.1(3)
C17 Fe1 C8 132.1(2)
C13 Fe1 C8 118.3(2)
C15 Fe1 Gd1 126.8(2)
C10 Fe1 Gd1 126.6(2)
C16 Fe1 Gd1 118.78(19)
C14 Fe1 Gd1 88.92(18)
C11 Fe1 Gd1 117.8(2)
C9 Fe1 Gd1 89.09(19)
C12 Fe1 Gd1 76.83(19)
C17 Fe1 Gd1 78.30(16)
C13 Fe1 Gd1 59.92(16)
C8 Fe1 Gd1 59.92(16)
N1 Si1 C18 113.4(3)
N1 Si1 C19 106.3(3)
C18 Si1 C19 107.7(5)
N1 Si1 C20 112.9(3)
C18 Si1 C20 107.5(4)
C19 Si1 C20 108.9(4)
N2 Si2 C24 107.0(4)
N2 Si2 C25 111.9(4)
C24 Si2 C25 108.2(6)
N2 Si2 C26 112.3(3)
C24 Si2 C26 108.6(4)
C25 Si2 C26 108.6(4)
C8 N1 Si1 121.3(4)
C8 N1 Gd1 100.8(3)
Si1 N1 Gd1 137.3(3)
C13 N2 Si2 121.7(4)
C13 N2 Gd1 101.1(4)
Si2 N2 Gd1 136.9(3)
C2 C1 Gd1 80.7(4)
C2 C1 H1A 115.2
Gd1 C1 H1A 115.2
C2 C1 H1B 115.2
Gd1 C1 H1B 115.2
H1A C1 H1B 112.2
C3 C2 C7 115.2(6)
C3 C2 C1 122.3(6)
C7 C2 C1 122.0(6)
C3 C2 Gd1 91.3(4)
C7 C2 Gd1 105.9(4)
C1 C2 Gd1 66.9(3)
C4 C3 C2 122.6(7)
C4 C3 H3A 118.7
C2 C3 H3A 118.7
C3 C4 C5 121.0(7)
C3 C4 H4A 119.5
C5 C4 H4A 119.5
C4 C5 C6 118.4(6)
C4 C5 H5A 120.8
C6 C5 H5A 120.8
C7 C6 C5 120.7(7)
C7 C6 H6A 119.7
C5 C6 H6A 119.7
C6 C7 C2 122.1(7)
C6 C7 H7A 119.0
C2 C7 H7A 119.0
C9 C8 N1 129.6(6)
C9 C8 C12 106.7(6)
N1 C8 C12 123.7(6)
C9 C8 Fe1 67.7(4)
N1 C8 Fe1 129.5(4)
C12 C8 Fe1 67.5(3)
C9 C8 Gd1 124.2(5)
N1 C8 Gd1 50.2(3)
C12 C8 Gd1 100.9(4)
Fe1 C8 Gd1 80.17(18)
C8 C9 C10 110.1(6)
C8 C9 Fe1 73.3(4)
C10 C9 Fe1 68.5(4)
C8 C9 H9A 125.0
C10 C9 H9A 125.0
Fe1 C9 H9A 125.0
C9 C10 C11 107.7(6)
C9 C10 Fe1 70.9(4)
C11 C10 Fe1 69.8(4)
C9 C10 H10A 126.1
C11 C10 H10A 126.1
Fe1 C10 H10A 126.1
C10 C11 C12 106.9(6)
C10 C11 Fe1 69.1(4)
C12 C11 Fe1 70.5(4)
C10 C11 H11A 126.5
C12 C11 H11A 126.5
Fe1 C11 H11A 126.5
C11 C12 C8 108.5(6)
C11 C12 Fe1 68.5(4)
C8 C12 Fe1 72.4(4)
C11 C12 H12A 125.7
C8 C12 H12A 125.7
Fe1 C12 H12A 125.7
N2 C13 C14 128.2(6)
N2 C13 C17 124.4(6)
C14 C13 C17 107.4(5)
N2 C13 Fe1 129.9(4)
C14 C13 Fe1 66.4(4)
C17 C13 Fe1 69.1(4)
N2 C13 Gd1 50.3(3)
C14 C13 Gd1 120.9(4)
C17 C13 Gd1 103.7(4)
Fe1 C13 Gd1 80.34(19)
C15 C14 C13 108.3(5)
C15 C14 Fe1 69.2(4)
C13 C14 Fe1 73.0(4)
C15 C14 H14A 125.8
C13 C14 H14A 125.8
Fe1 C14 H14A 125.8
C16 C15 C14 107.9(5)
C16 C15 Fe1 70.0(4)
C14 C15 Fe1 69.8(4)
C16 C15 H15A 126.0
C14 C15 H15A 126.0
Fe1 C15 H15A 126.0
C15 C16 C17 110.1(6)
C15 C16 Fe1 69.6(4)
C17 C16 Fe1 72.2(4)
C15 C16 H16A 125.0
C17 C16 H16A 125.0
Fe1 C16 H16A 125.0
C16 C17 C13 106.1(5)
C16 C17 Fe1 67.1(4)
C13 C17 Fe1 70.8(4)
C16 C17 H17A 126.9
C13 C17 H17A 126.9
Fe1 C17 H17A 126.9
Si1 C18 H18A 109.5
Si1 C18 H18B 109.5
H18A C18 H18B 109.5
Si1 C18 H18C 109.5
H18A C18 H18C 109.5
H18B C18 H18C 109.5
Si1 C19 H19A 109.5
Si1 C19 H19B 109.5
H19A C19 H19B 109.5
Si1 C19 H19C 109.5
H19A C19 H19C 109.5
H19B C19 H19C 109.5
C23 C20 C22 109.8(7)
C23 C20 C21 111.4(8)
C22 C20 C21 108.0(6)
C23 C20 Si1 110.1(5)
C22 C20 Si1 108.9(5)
C21 C20 Si1 108.6(5)
C20 C21 H21A 109.5
C20 C21 H21B 109.5
H21A C21 H21B 109.5
C20 C21 H21C 109.5
H21A C21 H21C 109.5
H21B C21 H21C 109.5
C20 C22 H22A 109.5
C20 C22 H22B 109.5
H22A C22 H22B 109.5
C20 C22 H22C 109.5
H22A C22 H22C 109.5
H22B C22 H22C 109.5
C20 C23 H23A 109.5
C20 C23 H23B 109.5
H23A C23 H23B 109.5
C20 C23 H23C 109.5
H23A C23 H23C 109.5
H23B C23 H23C 109.5
Si2 C24 H24A 109.5
Si2 C24 H24B 109.5
H24A C24 H24B 109.5
Si2 C24 H24C 109.5
H24A C24 H24C 109.5
H24B C24 H24C 109.5
Si2 C25 H25A 109.5
Si2 C25 H25B 109.5
H25A C25 H25B 109.5
Si2 C25 H25C 109.5
H25A C25 H25C 109.5
H25B C25 H25C 109.5
C29 C26 C27 107.9(9)
C29 C26 C28 109.1(7)
C27 C26 C28 107.7(7)
C29 C26 Si2 111.5(6)
C27 C26 Si2 109.5(6)
C28 C26 Si2 111.1(5)
C26 C27 H27A 109.5
C26 C27 H27B 109.5
H27A C27 H27B 109.5
C26 C27 H27C 109.5
H27A C27 H27C 109.5
H27B C27 H27C 109.5
C26 C28 H28A 109.5
C26 C28 H28B 109.5
H28A C28 H28B 109.5
C26 C28 H28C 109.5
H28A C28 H28C 109.5
H28B C28 H28C 109.5
C26 C29 H29A 109.5
C26 C29 H29B 109.5
H29A C29 H29B 109.5
C26 C29 H29C 109.5
H29A C29 H29C 109.5
H29B C29 H29C 109.5
O1 C30 C31 106.4(6)
O1 C30 H30A 110.5
C31 C30 H30A 110.5
O1 C30 H30B 110.5
C31 C30 H30B 110.5
H30A C30 H30B 108.6
C30 C31 C32 102.7(6)
C30 C31 H31A 111.2
C32 C31 H31A 111.2
C30 C31 H31B 111.2
C32 C31 H31B 111.2
H31A C31 H31B 109.1
C33 C32 C31 102.2(6)
C33 C32 H32A 111.3
C31 C32 H32A 111.3
C33 C32 H32B 111.3
C31 C32 H32B 111.3
H32A C32 H32B 109.2
O1 C33 C32 105.8(5)
O1 C33 H33A 110.6
C32 C33 H33A 110.6
O1 C33 H33B 110.6
C32 C33 H33B 110.6
H33A C33 H33B 108.7
C30 O1 C33 108.6(5)
C30 O1 Gd1 117.7(4)
C33 O1 Gd1 133.3(4)

loop_
_geom_bond_atom_site_label_1
_geom_bond_atom_site_label_2
_geom_bond_distance
Gd1 N1 2.248(5)
Gd1 N2 2.252(5)
Gd1 O1 2.365(5)
Gd1 C1 2.512(6)
Gd1 C2 2.695(6)
Gd1 C13 2.873(6)
Gd1 C8 2.875(6)
Gd1 Fe1 3.2735(12)
Fe1 C15 2.027(6)
Fe1 C10 2.028(7)
Fe1 C16 2.032(6)
Fe1 C14 2.034(8)
Fe1 C11 2.039(7)
Fe1 C9 2.059(7)
Fe1 C12 2.066(7)
Fe1 C17 2.100(8)
Fe1 C13 2.123(6)
Fe1 C8 2.131(6)
Si1 N1 1.714(5)
Si1 C18 1.869(8)
Si1 C19 1.877(8)
Si1 C20 1.909(7)
Si2 N2 1.719(5)
Si2 C24 1.843(9)
Si2 C25 1.859(10)
Si2 C26 1.898(7)
N1 C8 1.420(8)
N2 C13 1.402(8)
C1 C2 1.465(9)
C1 H1A 0.9900
C1 H1B 0.9900
C2 C3 1.420(9)
C2 C7 1.423(10)
C3 C4 1.381(10)
C3 H3A 0.9500
C4 C5 1.390(14)
C4 H4A 0.9500
C5 C6 1.403(10)
C5 H5A 0.9500
C6 C7 1.389(11)
C6 H6A 0.9500
C7 H7A 0.9500
C8 C9 1.399(9)
C8 C12 1.439(9)
C9 C10 1.420(10)
C9 H9A 1.0000
C10 C11 1.427(11)
C10 H10A 1.0000
C11 C12 1.437(10)
C11 H11A 1.0000
C12 H12A 1.0000
C13 C14 1.444(9)
C13 C17 1.450(9)
C14 C15 1.423(10)
C14 H14A 1.0000
C15 C16 1.401(9)
C15 H15A 1.0000
C16 C17 1.437(9)
C16 H16A 1.0000
C17 H17A 1.0000
C18 H18A 0.9800
C18 H18B 0.9800
C18 H18C 0.9800
C19 H19A 0.9800
C19 H19B 0.9800
C19 H19C 0.9800
C20 C23 1.526(12)
C20 C22 1.539(10)
C20 C21 1.555(11)
C21 H21A 0.9800
C21 H21B 0.9800
C21 H21C 0.9800
C22 H22A 0.9800
C22 H22B 0.9800
C22 H22C 0.9800
C23 H23A 0.9800
C23 H23B 0.9800
C23 H23C 0.9800
C24 H24A 0.9800
C24 H24B 0.9800
C24 H24C 0.9800
C25 H25A 0.9800
C25 H25B 0.9800
C25 H25C 0.9800
C26 C29 1.512(11)
C26 C27 1.536(11)
C26 C28 1.543(10)
C27 H27A 0.9800
C27 H27B 0.9800
C27 H27C 0.9800
C28 H28A 0.9800
C28 H28B 0.9800
C28 H28C 0.9800
C29 H29A 0.9800
C29 H29B 0.9800
C29 H29C 0.9800
C30 O1 1.451(9)
C30 C31 1.509(10)
C30 H30A 0.9900
C30 H30B 0.9900
C31 C32 1.517(10)
C31 H31A 0.9900
C31 H31B 0.9900
C32 C33 1.504(10)
C32 H32A 0.9900
C32 H32B 0.9900
C33 O1 1.458(7)
C33 H33A 0.9900
C33 H33B 0.9900
